data_4128762
loop_
_publ_author_name
'Kennedy, C. Rose'
'Zhong, Hongyu'
'Macaulay, Rachel L.'
'Chirik, Paul J.'

_publ_section_title
;
 Regio- and Diastereoselective Iron-Catalyzed [4+4]-Cycloaddition of
 1,3-Dienes.
;
_journal_issue 21
_journal_name_full 'Journal of the American Chemical Society'
_journal_page_first 8557
_journal_page_last 8573
_journal_paper_doi 10.1021/jacs.9b02443
_journal_volume 141
_journal_year 2019
_chemical_formula_sum 'C30 H40 Fe N2'
_chemical_formula_weight 484.49
_space_group_crystal_system monoclinic
_space_group_IT_number 14
_space_group_name_Hall '-P 2ybc'
_space_group_name_H-M_alt 'P 1 21/c 1'
_atom_sites_solution_hydrogens geom
_audit_creation_method SHELXL-2014
_audit_update_record
;
2018-07-01 # Formatted by publCIF
;
_cell_angle_alpha 90
_cell_angle_beta 96.802(2)
_cell_angle_gamma 90
_cell_formula_units_Z 4
_cell_length_a 10.7415(3)
_cell_length_b 30.1238(8)
_cell_length_c 8.1904(2)
_cell_measurement_reflns_used 8409
_cell_measurement_temperature 100(2)
_cell_measurement_theta_max 62.51
_cell_measurement_theta_min 2.93
_cell_volume 2631.55(12)
_computing_cell_refinement 'Bruker SAINT'
_computing_data_collection 'Bruker APEX3'
_computing_data_reduction 'Bruker SAINT'
_computing_molecular_graphics 'ORTEP3 (Farraguia, 1994)'
_computing_structure_refinement 'SHELXL-97 (Sheldrick, 2008)'
_computing_structure_solution 'SHELXT (Sheldrick 2016)'
_diffrn_ambient_temperature 100(2)
_diffrn_measured_fraction_theta_full 0.871
_diffrn_measured_fraction_theta_max 0.982
_diffrn_measurement_device_type 'Bruker D8 Venture Photon 100 CMOS'
_diffrn_measurement_method 'phi and omega scans'
_diffrn_radiation_source 'I\mS microfocus source'
_diffrn_radiation_type CuK\a
_diffrn_radiation_wavelength 1.54178
_diffrn_reflns_av_R_equivalents 0.1050
_diffrn_reflns_av_unetI/netI 0.1081
_diffrn_reflns_Laue_measured_fraction_full 0.871
_diffrn_reflns_Laue_measured_fraction_max 0.982
_diffrn_reflns_limit_h_max 12
_diffrn_reflns_limit_h_min -10
_diffrn_reflns_limit_k_max 34
_diffrn_reflns_limit_k_min -34
_diffrn_reflns_limit_l_max 9
_diffrn_reflns_limit_l_min -9
_diffrn_reflns_number 14255
_diffrn_reflns_point_group_measured_fraction_full 0.871
_diffrn_reflns_point_group_measured_fraction_max 0.982
_diffrn_reflns_theta_full 67.679
_diffrn_reflns_theta_max 62.536
_diffrn_reflns_theta_min 2.934
_exptl_absorpt_coefficient_mu 4.723
_exptl_absorpt_correction_T_max 0.7522
_exptl_absorpt_correction_T_min 0.5086
_exptl_absorpt_process_details 'TWINABS BRUKER AXS'
_exptl_crystal_colour 'dark brown'
_exptl_crystal_density_diffrn 1.223
_exptl_crystal_description plate
_exptl_crystal_F_000 1040
_exptl_crystal_size_max 0.124
_exptl_crystal_size_mid 0.088
_exptl_crystal_size_min 0.071
_refine_diff_density_max 0.690
_refine_diff_density_min -0.569
_refine_diff_density_rms 0.124
_refine_ls_extinction_method none
_refine_ls_goodness_of_fit_ref 1.145
_refine_ls_hydrogen_treatment constr
_refine_ls_matrix_type full
_refine_ls_number_parameters 298
_refine_ls_number_reflns 4144
_refine_ls_number_restraints 0
_refine_ls_restrained_S_all 1.145
_refine_ls_R_factor_all 0.1761
_refine_ls_R_factor_gt 0.1418
_refine_ls_shift/su_max 0.000
_refine_ls_shift/su_mean 0.000
_refine_ls_structure_factor_coef Fsqd
_refine_ls_weighting_details 'w=1/[\s^2^(Fo^2^)+37.3446P] where P=(Fo^2^+2Fc^2^)/3'
_refine_ls_weighting_scheme calc
_refine_ls_wR_factor_gt 0.2395
_refine_ls_wR_factor_ref 0.2583
_reflns_Friedel_coverage 0.000
_reflns_number_gt 2857
_reflns_number_total 4144
_reflns_threshold_expression 'I > 2\s(I)'
_cod_data_source_file ja9b02443_si_001.cif
_cod_data_source_block '[(Mes)DI]FeCOD'
_cod_original_sg_symbol_H-M 'P 21/c'
_cod_database_code 4128762
_shelx_space_group_comment
;
The symmetry employed for this shelxl refinement is uniquely defined
by the following loop, which should always be used as a source of
symmetry information in preference to the above space-group names.
They are only intended as comments.
;
_shelxl_version_number 2014-3

loop_
_space_group_symop_operation_xyz
'x, y, z'
'-x, y+1/2, -z+1/2'
'-x, -y, -z'
'x, -y-1/2, z-1/2'

loop_
_atom_site_label
_atom_site_type_symbol
_atom_site_fract_x
_atom_site_fract_y
_atom_site_fract_z
_atom_site_U_iso_or_equiv
_atom_site_adp_type
_atom_site_occupancy
_atom_site_site_symmetry_order
_atom_site_calc_flag
_atom_site_refinement_flags_posn
_atom_site_refinement_flags_adp
C1 C 0.1763(7) 0.6709(3) 0.4984(11) 0.0179(19) Uani 1 1 d . .
C2 C 0.0817(8) 0.6856(3) 0.5910(11) 0.023(2) Uani 1 1 d . .
C3 C -0.0353(8) 0.6949(3) 0.5075(12) 0.027(2) Uani 1 1 d . .
H3 H -0.0988 0.7041 0.5676 0.032 Uiso 1 1 calc R U
C4 C -0.0617(8) 0.6910(3) 0.3381(12) 0.023(2) Uani 1 1 d . .
C5 C 0.0330(8) 0.6764(3) 0.2498(11) 0.027(2) Uani 1 1 d . .
H5 H 0.0167 0.6733 0.1363 0.032 Uiso 1 1 calc R U
C6 C 0.1506(8) 0.6664(3) 0.3264(11) 0.0222(19) Uani 1 1 d . .
C7 C -0.1883(9) 0.7034(3) 0.2500(14) 0.039(3) Uani 1 1 d . .
H7A H -0.2423 0.7127 0.3288 0.059 Uiso 1 1 calc R U
H7B H -0.1787 0.7272 0.1746 0.059 Uiso 1 1 calc R U
H7C H -0.2243 0.6782 0.1905 0.059 Uiso 1 1 calc R U
C8 C 0.1043(10) 0.6904(4) 0.7745(12) 0.039(3) Uani 1 1 d . .
H8A H 0.1896 0.6827 0.8121 0.059 Uiso 1 1 calc R U
H8B H 0.0889 0.7205 0.8044 0.059 Uiso 1 1 calc R U
H8C H 0.0489 0.6710 0.8244 0.059 Uiso 1 1 calc R U
C9 C 0.2539(9) 0.6514(3) 0.2291(11) 0.028(2) Uani 1 1 d . .
H9A H 0.3287 0.6459 0.3026 0.042 Uiso 1 1 calc R U
H9B H 0.2287 0.6246 0.1709 0.042 Uiso 1 1 calc R U
H9C H 0.2698 0.6740 0.1518 0.042 Uiso 1 1 calc R U
C10 C 0.3805(8) 0.6918(3) 0.6222(11) 0.0200(19) Uani 1 1 d . .
C11 C 0.3513(9) 0.7392(3) 0.5771(14) 0.038(3) Uani 1 1 d . .
H11A H 0.4207 0.7577 0.6189 0.056 Uiso 1 1 calc R U
H11B H 0.3370 0.7419 0.4596 0.056 Uiso 1 1 calc R U
H11C H 0.2776 0.7484 0.6238 0.056 Uiso 1 1 calc R U
C12 C 0.4949(8) 0.6771(3) 0.7089(10) 0.026(2) Uani 1 1 d . .
C13 C 0.6010(9) 0.7093(3) 0.7578(14) 0.040(3) Uani 1 1 d . .
H13A H 0.5761 0.7386 0.7208 0.059 Uiso 1 1 calc R U
H13B H 0.6203 0.7094 0.8753 0.059 Uiso 1 1 calc R U
H13C H 0.6737 0.7004 0.7083 0.059 Uiso 1 1 calc R U
C14 C 0.6169(7) 0.6166(3) 0.8248(10) 0.0188(19) Uani 1 1 d . .
C15 C 0.6336(8) 0.6118(3) 0.9939(10) 0.0208(19) Uani 1 1 d . .
C16 C 0.7458(8) 0.5944(3) 1.0697(10) 0.022(2) Uani 1 1 d . .
H16 H 0.7563 0.5912 1.1834 0.027 Uiso 1 1 calc R U
C17 C 0.8417(8) 0.5819(3) 0.9829(11) 0.025(2) Uani 1 1 d . .
C18 C 0.8246(8) 0.5871(3) 0.8124(11) 0.025(2) Uani 1 1 d . .
H18 H 0.8886 0.5789 0.7514 0.030 Uiso 1 1 calc R U
C19 C 0.7138(8) 0.6043(3) 0.7318(11) 0.024(2) Uani 1 1 d . .
C20 C 0.5324(8) 0.6260(3) 1.0946(11) 0.026(2) Uani 1 1 d . .
H20A H 0.5591 0.6205 1.2088 0.039 Uiso 1 1 calc R U
H20B H 0.5163 0.6572 1.0784 0.039 Uiso 1 1 calc R U
H20C H 0.4573 0.6095 1.0609 0.039 Uiso 1 1 calc R U
C21 C 0.6997(9) 0.6103(4) 0.5494(12) 0.037(3) Uani 1 1 d . .
H21A H 0.6184 0.6224 0.5134 0.055 Uiso 1 1 calc R U
H21B H 0.7632 0.6302 0.5202 0.055 Uiso 1 1 calc R U
H21C H 0.7084 0.5821 0.4973 0.055 Uiso 1 1 calc R U
C22 C 0.9620(8) 0.5625(3) 1.0676(13) 0.035(2) Uani 1 1 d . .
H22A H 1.0175 0.5558 0.9873 0.052 Uiso 1 1 calc R U
H22B H 1.0012 0.5836 1.1452 0.052 Uiso 1 1 calc R U
H22C H 0.9437 0.5358 1.1243 0.052 Uiso 1 1 calc R U
C23 C 0.2625(9) 0.5663(3) 0.8394(12) 0.030(2) Uani 1 1 d . .
H23 H 0.2762 0.5903 0.9105 0.036 Uiso 1 1 calc R U
C24 C 0.1764(8) 0.5719(4) 0.7018(13) 0.037(3) Uani 1 1 d . .
H24 H 0.1387 0.5997 0.6869 0.045 Uiso 1 1 calc R U
C25 C 0.1386(12) 0.5372(5) 0.5742(16) 0.068(4) Uani 1 1 d . .
H25A H 0.1355 0.5089 0.6297 0.082 Uiso 1 1 calc R U
H25B H 0.0541 0.5439 0.5247 0.082 Uiso 1 1 calc R U
C26 C 0.2188(10) 0.5320(4) 0.4398(15) 0.051(3) Uani 1 1 d . .
H26A H 0.2223 0.5007 0.4120 0.062 Uiso 1 1 calc R U
H26B H 0.1797 0.5475 0.3434 0.062 Uiso 1 1 calc R U
C27 C 0.3485(10) 0.5487(3) 0.4797(13) 0.038(3) Uani 1 1 d . .
H27 H 0.3778 0.5688 0.4068 0.045 Uiso 1 1 calc R U
C28 C 0.4309(9) 0.5367(3) 0.6189(12) 0.032(2) Uani 1 1 d . .
H28 H 0.5103 0.5494 0.6320 0.038 Uiso 1 1 calc R U
C29 C 0.3992(13) 0.5050(4) 0.7461(15) 0.058(4) Uani 1 1 d . .
H29A H 0.4758 0.4905 0.7931 0.070 Uiso 1 1 calc R U
H29B H 0.3447 0.4823 0.6928 0.070 Uiso 1 1 calc R U
C30 C 0.3361(12) 0.5246(4) 0.8843(14) 0.054(3) Uani 1 1 d . .
H30A H 0.3996 0.5311 0.9755 0.064 Uiso 1 1 calc R U
H30B H 0.2800 0.5025 0.9216 0.064 Uiso 1 1 calc R U
Fe1 Fe 0.34981(12) 0.59932(5) 0.65821(18) 0.0220(4) Uani 1 1 d . .
N1 N 0.2978(6) 0.6596(2) 0.5775(9) 0.0214(17) Uani 1 1 d . .
N2 N 0.5021(6) 0.6340(2) 0.7436(8) 0.0190(16) Uani 1 1 d . .

loop_
_atom_site_aniso_label
_atom_site_aniso_U_11
_atom_site_aniso_U_22
_atom_site_aniso_U_33
_atom_site_aniso_U_23
_atom_site_aniso_U_13
_atom_site_aniso_U_12
C1 0.015(4) 0.013(4) 0.026(5) 0.009(4) 0.003(4) -0.001(3)
C2 0.022(4) 0.017(4) 0.030(5) -0.003(4) 0.007(4) 0.003(4)
C3 0.019(5) 0.023(5) 0.041(6) -0.008(4) 0.013(4) 0.003(4)
C4 0.018(4) 0.015(4) 0.035(6) -0.007(4) -0.001(4) 0.000(4)
C5 0.037(5) 0.023(5) 0.018(5) 0.003(4) -0.007(4) 0.010(4)
C6 0.026(5) 0.024(5) 0.019(5) 0.005(4) 0.011(4) 0.000(4)
C7 0.025(5) 0.032(6) 0.060(8) 0.012(5) 0.001(5) 0.000(4)
C8 0.040(6) 0.050(7) 0.028(6) -0.015(5) 0.006(5) 0.007(5)
C9 0.036(5) 0.034(5) 0.016(5) -0.001(4) 0.012(4) 0.006(4)
C10 0.019(4) 0.014(4) 0.029(5) 0.005(4) 0.011(4) 0.001(3)
C11 0.031(5) 0.027(6) 0.052(7) 0.000(5) -0.004(5) -0.008(4)
C12 0.031(5) 0.034(6) 0.012(5) -0.004(4) -0.004(4) -0.014(4)
C13 0.025(5) 0.026(6) 0.065(8) 0.008(5) -0.005(5) -0.009(4)
C14 0.017(4) 0.018(4) 0.020(5) -0.013(4) -0.006(4) -0.001(3)
C15 0.018(4) 0.026(5) 0.019(5) -0.001(4) 0.007(4) -0.004(4)
C16 0.022(4) 0.031(5) 0.014(4) 0.006(4) 0.004(4) -0.004(4)
C17 0.017(4) 0.026(5) 0.031(5) -0.007(4) 0.002(4) -0.005(4)
C18 0.015(4) 0.035(5) 0.028(5) -0.002(4) 0.013(4) -0.001(4)
C19 0.019(4) 0.028(5) 0.024(5) -0.003(4) 0.006(4) -0.012(4)
C20 0.016(4) 0.040(6) 0.022(5) -0.004(4) -0.001(4) 0.004(4)
C21 0.030(5) 0.054(7) 0.028(6) 0.000(5) 0.011(4) -0.010(5)
C22 0.023(5) 0.040(6) 0.041(6) -0.001(5) 0.000(4) 0.008(4)
C23 0.029(5) 0.026(5) 0.035(6) -0.004(4) 0.009(4) -0.002(4)
C24 0.020(5) 0.038(6) 0.056(7) 0.001(5) 0.014(5) -0.009(4)
C25 0.060(8) 0.090(11) 0.051(8) 0.000(7) -0.010(7) -0.055(8)
C26 0.038(6) 0.048(7) 0.064(9) -0.022(6) -0.010(6) 0.005(5)
C27 0.047(6) 0.023(5) 0.041(7) 0.000(5) -0.005(5) 0.003(5)
C28 0.028(5) 0.023(5) 0.043(6) -0.001(5) 0.000(5) 0.007(4)
C29 0.074(9) 0.049(8) 0.052(8) 0.020(6) 0.008(7) 0.024(7)
C30 0.074(9) 0.046(7) 0.041(7) 0.013(6) 0.007(6) 0.006(6)
Fe1 0.0167(7) 0.0206(7) 0.0289(8) 0.0004(7) 0.0034(5) -0.0019(6)
N1 0.018(4) 0.020(4) 0.025(4) -0.004(3) -0.003(3) 0.000(3)
N2 0.016(3) 0.026(4) 0.015(4) 0.002(3) -0.002(3) -0.004(3)

loop_
_atom_type_symbol
_atom_type_description
_atom_type_scat_dispersion_real
_atom_type_scat_dispersion_imag
_atom_type_scat_source
C C 0.0181 0.0091 'International Tables Vol C Tables 4.2.6.8 and 6.1.1.4'
H H 0.0000 0.0000 'International Tables Vol C Tables 4.2.6.8 and 6.1.1.4'
Fe Fe -1.1336 3.1974 'International Tables Vol C Tables 4.2.6.8 and 6.1.1.4'
N N 0.0311 0.0180 'International Tables Vol C Tables 4.2.6.8 and 6.1.1.4'

loop_
_geom_angle_atom_site_label_1
_geom_angle_atom_site_label_2
_geom_angle_atom_site_label_3
_geom_angle
C6 C1 C2 119.9(7)
C6 C1 N1 119.4(8)
C2 C1 N1 120.6(8)
C3 C2 C1 117.8(8)
C3 C2 C8 120.3(8)
C1 C2 C8 121.8(8)
C2 C3 C4 122.8(8)
C2 C3 H3 118.6
C4 C3 H3 118.6
C5 C4 C3 118.2(8)
C5 C4 C7 120.3(9)
C3 C4 C7 121.5(9)
C6 C5 C4 121.5(9)
C6 C5 H5 119.3
C4 C5 H5 119.3
C5 C6 C1 119.7(8)
C5 C6 C9 121.2(8)
C1 C6 C9 119.1(8)
C4 C7 H7A 109.5
C4 C7 H7B 109.5
H7A C7 H7B 109.5
C4 C7 H7C 109.5
H7A C7 H7C 109.5
H7B C7 H7C 109.5
C2 C8 H8A 109.5
C2 C8 H8B 109.5
H8A C8 H8B 109.5
C2 C8 H8C 109.5
H8A C8 H8C 109.5
H8B C8 H8C 109.5
C6 C9 H9A 109.5
C6 C9 H9B 109.5
H9A C9 H9B 109.5
C6 C9 H9C 109.5
H9A C9 H9C 109.5
H9B C9 H9C 109.5
N1 C10 C12 114.8(7)
N1 C10 C11 120.8(8)
C12 C10 C11 124.4(8)
C10 C11 H11A 109.5
C10 C11 H11B 109.5
H11A C11 H11B 109.5
C10 C11 H11C 109.5
H11A C11 H11C 109.5
H11B C11 H11C 109.5
N2 C12 C10 116.0(7)
N2 C12 C13 123.2(8)
C10 C12 C13 120.8(8)
C12 C13 H13A 109.5
C12 C13 H13B 109.5
H13A C13 H13B 109.5
C12 C13 H13C 109.5
H13A C13 H13C 109.5
H13B C13 H13C 109.5
C15 C14 C19 119.8(8)
C15 C14 N2 120.5(8)
C19 C14 N2 119.7(8)
C14 C15 C16 119.3(8)
C14 C15 C20 120.2(8)
C16 C15 C20 120.5(8)
C17 C16 C15 122.5(8)
C17 C16 H16 118.8
C15 C16 H16 118.8
C16 C17 C18 118.0(8)
C16 C17 C22 121.5(8)
C18 C17 C22 120.5(8)
C19 C18 C17 121.4(8)
C19 C18 H18 119.3
C17 C18 H18 119.3
C18 C19 C14 119.1(8)
C18 C19 C21 120.0(8)
C14 C19 C21 120.9(8)
C15 C20 H20A 109.5
C15 C20 H20B 109.5
H20A C20 H20B 109.5
C15 C20 H20C 109.5
H20A C20 H20C 109.5
H20B C20 H20C 109.5
C19 C21 H21A 109.5
C19 C21 H21B 109.5
H21A C21 H21B 109.5
C19 C21 H21C 109.5
H21A C21 H21C 109.5
H21B C21 H21C 109.5
C17 C22 H22A 109.5
C17 C22 H22B 109.5
H22A C22 H22B 109.5
C17 C22 H22C 109.5
H22A C22 H22C 109.5
H22B C22 H22C 109.5
C24 C23 C30 125.7(10)
C24 C23 Fe1 71.1(6)
C30 C23 Fe1 107.6(7)
C24 C23 H23 117.2
C30 C23 H23 117.2
Fe1 C23 H23 91.3
C23 C24 C25 125.7(11)
C23 C24 Fe1 70.5(5)
C25 C24 Fe1 109.1(7)
C23 C24 H24 117.2
C25 C24 H24 117.2
Fe1 C24 H24 90.4
C26 C25 C24 117.2(9)
C26 C25 H25A 108.0
C24 C25 H25A 108.0
C26 C25 H25B 108.0
C24 C25 H25B 108.0
H25A C25 H25B 107.2
C27 C26 C25 114.5(10)
C27 C26 H26A 108.6
C25 C26 H26A 108.6
C27 C26 H26B 108.6
C25 C26 H26B 108.6
H26A C26 H26B 107.6
C28 C27 C26 125.2(10)
C28 C27 Fe1 70.9(6)
C26 C27 Fe1 109.1(7)
C28 C27 H27 117.4
C26 C27 H27 117.4
Fe1 C27 H27 90.0
C27 C28 C29 124.2(10)
C27 C28 Fe1 70.3(5)
C29 C28 Fe1 109.5(7)
C27 C28 H28 117.9
C29 C28 H28 117.9
Fe1 C28 H28 90.2
C28 C29 C30 116.0(10)
C28 C29 H29A 108.3
C30 C29 H29A 108.3
C28 C29 H29B 108.3
C30 C29 H29B 108.3
H29A C29 H29B 107.4
C29 C30 C23 114.4(9)
C29 C30 H30A 108.7
C23 C30 H30A 108.7
C29 C30 H30B 108.7
C23 C30 H30B 108.7
H30A C30 H30B 107.6
N1 Fe1 N2 79.9(3)
N1 Fe1 C23 122.4(3)
N2 Fe1 C23 114.6(3)
N1 Fe1 C24 101.2(4)
N2 Fe1 C24 148.2(4)
C23 Fe1 C24 38.3(4)
N1 Fe1 C27 116.7(4)
N2 Fe1 C27 123.9(4)
C23 Fe1 C27 100.4(4)
C24 Fe1 C27 84.3(4)
N1 Fe1 C28 150.1(4)
N2 Fe1 C28 100.7(3)
C23 Fe1 C28 84.9(4)
C24 Fe1 C28 93.7(4)
C27 Fe1 C28 38.8(4)
C10 N1 C1 119.6(7)
C10 N1 Fe1 114.8(5)
C1 N1 Fe1 125.0(5)
C12 N2 C14 118.9(7)
C12 N2 Fe1 114.3(5)
C14 N2 Fe1 126.6(5)

loop_
_geom_bond_atom_site_label_1
_geom_bond_atom_site_label_2
_geom_bond_distance
C1 C6 1.410(12)
C1 C2 1.410(12)
C1 N1 1.428(10)
C2 C3 1.386(12)
C2 C8 1.500(13)
C3 C4 1.388(13)
C3 H3 0.9300
C4 C5 1.388(13)
C4 C7 1.509(12)
C5 C6 1.375(12)
C5 H5 0.9300
C6 C9 1.511(12)
C7 H7A 0.9600
C7 H7B 0.9600
C7 H7C 0.9600
C8 H8A 0.9600
C8 H8B 0.9600
C8 H8C 0.9600
C9 H9A 0.9600
C9 H9B 0.9600
C9 H9C 0.9600
C10 N1 1.337(11)
C10 C12 1.416(12)
C10 C11 1.499(12)
C11 H11A 0.9600
C11 H11B 0.9600
C11 H11C 0.9600
C12 N2 1.328(11)
C12 C13 1.515(12)
C13 H13A 0.9600
C13 H13B 0.9600
C13 H13C 0.9600
C14 C15 1.383(12)
C14 C19 1.410(12)
C14 N2 1.429(10)
C15 C16 1.391(12)
C15 C20 1.502(12)
C16 C17 1.372(12)
C16 H16 0.9300
C17 C18 1.395(13)
C17 C22 1.510(12)
C18 C19 1.391(12)
C18 H18 0.9300
C19 C21 1.495(13)
C20 H20A 0.9600
C20 H20B 0.9600
C20 H20C 0.9600
C21 H21A 0.9600
C21 H21B 0.9600
C21 H21C 0.9600
C22 H22A 0.9600
C22 H22B 0.9600
C22 H22C 0.9600
C23 C24 1.380(14)
C23 C30 1.507(14)
C23 Fe1 2.098(10)
C23 H23 0.9300
C24 C25 1.501(15)
C24 Fe1 2.105(9)
C24 H24 0.9300
C25 C26 1.484(17)
C25 H25A 0.9700
C25 H25B 0.9700
C26 C27 1.482(14)
C26 H26A 0.9700
C26 H26B 0.9700
C27 C28 1.405(13)
C27 Fe1 2.111(10)
C27 H27 0.9300
C28 C29 1.481(15)
C28 Fe1 2.119(9)
C28 H28 0.9300
C29 C30 1.506(16)
C29 H29A 0.9700
C29 H29B 0.9700
C30 H30A 0.9700
C30 H30B 0.9700
Fe1 N1 1.989(7)
Fe1 N2 1.997(7)

loop_
_geom_torsion_atom_site_label_1
_geom_torsion_atom_site_label_2
_geom_torsion_atom_site_label_3
_geom_torsion_atom_site_label_4
_geom_torsion
C6 C1 C2 C3 0.7(12)
N1 C1 C2 C3 -178.3(8)
C6 C1 C2 C8 179.3(8)
N1 C1 C2 C8 0.4(13)
C1 C2 C3 C4 -1.2(13)
C8 C2 C3 C4 -179.9(9)
C2 C3 C4 C5 1.2(13)
C2 C3 C4 C7 -177.1(9)
C3 C4 C5 C6 -0.7(13)
C7 C4 C5 C6 177.7(9)
C4 C5 C6 C1 0.2(13)
C4 C5 C6 C9 -178.9(8)
C2 C1 C6 C5 -0.2(13)
N1 C1 C6 C5 178.8(8)
C2 C1 C6 C9 178.9(8)
N1 C1 C6 C9 -2.1(12)
N1 C10 C12 N2 -4.2(12)
C11 C10 C12 N2 177.5(9)
N1 C10 C12 C13 175.9(9)
C11 C10 C12 C13 -2.4(15)
C19 C14 C15 C16 -0.7(13)
N2 C14 C15 C16 179.5(8)
C19 C14 C15 C20 178.2(8)
N2 C14 C15 C20 -1.5(12)
C14 C15 C16 C17 0.3(13)
C20 C15 C16 C17 -178.7(8)
C15 C16 C17 C18 0.2(13)
C15 C16 C17 C22 -179.1(9)
C16 C17 C18 C19 -0.3(13)
C22 C17 C18 C19 179.1(9)
C17 C18 C19 C14 -0.2(13)
C17 C18 C19 C21 178.8(9)
C15 C14 C19 C18 0.7(12)
N2 C14 C19 C18 -179.6(8)
C15 C14 C19 C21 -178.2(8)
N2 C14 C19 C21 1.5(12)
C30 C23 C24 C25 1.5(17)
Fe1 C23 C24 C25 100.0(10)
C30 C23 C24 Fe1 -98.5(10)
C23 C24 C25 C26 -84.8(15)
Fe1 C24 C25 C26 -5.5(15)
C24 C25 C26 C27 22.1(17)
C25 C26 C27 C28 53.0(16)
C25 C26 C27 Fe1 -26.6(13)
C26 C27 C28 C29 0.4(17)
Fe1 C27 C28 C29 100.7(10)
C26 C27 C28 Fe1 -100.3(10)
C27 C28 C29 C30 -87.5(15)
Fe1 C28 C29 C30 -8.5(13)
C28 C29 C30 C23 26.7(16)
C24 C23 C30 C29 48.7(16)
Fe1 C23 C30 C29 -30.4(13)
C12 C10 N1 C1 176.1(8)
C11 C10 N1 C1 -5.5(13)
C12 C10 N1 Fe1 4.5(10)
C11 C10 N1 Fe1 -177.1(7)
C6 C1 N1 C10 101.1(10)
C2 C1 N1 C10 -80.0(10)
C6 C1 N1 Fe1 -88.3(9)
C2 C1 N1 Fe1 90.7(9)
C10 C12 N2 C14 177.4(8)
C13 C12 N2 C14 -2.7(13)
C10 C12 N2 Fe1 1.8(10)
C13 C12 N2 Fe1 -178.3(8)
C15 C14 N2 C12 95.2(10)
C19 C14 N2 C12 -84.6(10)
C15 C14 N2 Fe1 -89.9(9)
C19 C14 N2 Fe1 90.4(9)
